data_7103331
loop_
_publ_author_name
'Raynal, Matthieu'
'Cazin, Catherine S J'
'Vall\'ee, Christophe'
'Olivier-Bourbigou, H\'el\`ene'
'Braunstein, Pierre'

_publ_section_title
;
 An unprecedented, figure-of-eight, dinuclear iridium(I) dicarbene and
 new iridium(III) 'pincer' complexes.
;
_journal_issue 34
_journal_name_full 'Chemical communications (Cambridge, England)'
_journal_page_first 3983
_journal_page_last 3985
_journal_paper_doi 10.1039/b808806c
_journal_year 2008
_chemical_formula_moiety 'C20 H24 I2 Ir N5, C2 H3 N'
_chemical_formula_sum 'C22 H27 I2 Ir N6'
_chemical_formula_weight 821.50
_chemical_name_systematic
;
?
;
_space_group_IT_number 2
_symmetry_cell_setting triclinic
_symmetry_Int_Tables_number 2
_symmetry_space_group_name_Hall '-P 1'
_symmetry_space_group_name_H-M 'P -1'
_atom_sites_solution_hydrogens geom
_atom_sites_solution_primary direct
_atom_sites_solution_secondary difmap
_audit_creation_method SHELXL-97
_cell_angle_alpha 108.985(4)
_cell_angle_beta 90.845(4)
_cell_angle_gamma 100.681(4)
_cell_formula_units_Z 2
_cell_length_a 9.2130(6)
_cell_length_b 11.3480(8)
_cell_length_c 13.4060(10)
_cell_measurement_reflns_used 2854
_cell_measurement_temperature 293(2)
_cell_measurement_theta_max 25.981
_cell_measurement_theta_min 0.998
_cell_volume 1298.13(16)
_computing_cell_refinement 'HKL Scalepack (Otwinowski & Minor 1997)'
_computing_data_reduction 'HKL Denzo and Scalepack (Otwinowski & Minor 1997)'
_computing_molecular_graphics ORTEP-3
_computing_publication_material PLATON
_computing_structure_refinement 'SHELXL-97 (Sheldrick, 1997)'
_computing_structure_solution 'SHELXS-97 (Sheldrick, 1997)'
_diffrn_ambient_temperature 173(2)
_diffrn_detector_area_resol_mean 9
_diffrn_measured_fraction_theta_full 0.999
_diffrn_measured_fraction_theta_max 0.999
_diffrn_measurement_device_type KappaCCD
_diffrn_measurement_method CCD
_diffrn_radiation_monochromator graphite
_diffrn_radiation_probe x-ray
_diffrn_radiation_type MoK\a
_diffrn_radiation_wavelength 0.71073
_diffrn_reflns_av_R_equivalents 0.1025
_diffrn_reflns_av_sigmaI/netI 0.1109
_diffrn_reflns_limit_h_max 11
_diffrn_reflns_limit_h_min -11
_diffrn_reflns_limit_k_max 13
_diffrn_reflns_limit_k_min -11
_diffrn_reflns_limit_l_max 14
_diffrn_reflns_limit_l_min -16
_diffrn_reflns_number 11389
_diffrn_reflns_theta_full 25.99
_diffrn_reflns_theta_max 25.99
_diffrn_reflns_theta_min 1.61
_diffrn_source 'fine-focus sealed tube'
_exptl_absorpt_coefficient_mu 7.541
_exptl_absorpt_correction_type none
_exptl_crystal_colour orange
_exptl_crystal_density_diffrn 2.102
_exptl_crystal_density_method 'not measured'
_exptl_crystal_description prism
_exptl_crystal_F_000 768
_exptl_crystal_size_max 0.02
_exptl_crystal_size_mid 0.02
_exptl_crystal_size_min 0.02
_refine_diff_density_max 2.439
_refine_diff_density_min -2.764
_refine_diff_density_rms 0.272
_refine_ls_extinction_method none
_refine_ls_goodness_of_fit_ref 0.995
_refine_ls_hydrogen_treatment constr
_refine_ls_matrix_type full
_refine_ls_number_parameters 286
_refine_ls_number_reflns 5087
_refine_ls_number_restraints 0
_refine_ls_restrained_S_all 0.995
_refine_ls_R_factor_all 0.1220
_refine_ls_R_factor_gt 0.0655
_refine_ls_shift/su_max 0.001
_refine_ls_shift/su_mean 0.000
_refine_ls_structure_factor_coef Fsqd
_refine_ls_weighting_details 'calc w=1/[\s^2^(Fo^2^)+(0.0680P)^2^+0.0000P] where P=(Fo^2^+2Fc^2^)/3'
_refine_ls_weighting_scheme calc
_refine_ls_wR_factor_gt 0.1391
_refine_ls_wR_factor_ref 0.1564
_reflns_number_gt 2932
_reflns_number_total 5087
_reflns_threshold_expression >2sigma(I)
_cod_data_source_file b808806c.txt
_cod_data_source_block raynal16
_cod_database_code 7103331

loop_
_symmetry_equiv_pos_as_xyz
'x, y, z'
'-x, -y, -z'

loop_
_atom_site_label
_atom_site_type_symbol
_atom_site_fract_x
_atom_site_fract_y
_atom_site_fract_z
_atom_site_U_iso_or_equiv
_atom_site_adp_type
_atom_site_occupancy
_atom_site_symmetry_multiplicity
_atom_site_calc_flag
_atom_site_refinement_flags
_atom_site_disorder_assembly
_atom_site_disorder_group
Ir1 Ir 0.77050(5) 0.27944(5) 0.18638(4) 0.03315(19) Uani 1 1 d . . .
I1 I 0.81923(10) 0.04239(8) 0.12639(7) 0.0466(3) Uani 1 1 d . . .
I2 I 0.72834(8) 0.51968(8) 0.25011(7) 0.0389(3) Uani 1 1 d . . .
N1 N 0.9611(11) 0.3357(9) 0.0315(9) 0.044(3) Uani 1 1 d . . .
N2 N 0.7452(11) 0.2608(10) -0.0605(8) 0.042(3) Uani 1 1 d . . .
N3 N 0.9688(12) 0.3417(10) 0.3736(9) 0.048(3) Uani 1 1 d . . .
N4 N 0.7595(12) 0.2710(10) 0.4248(8) 0.041(3) Uani 1 1 d . . .
N5 N 0.5385(10) 0.2066(9) 0.1690(7) 0.031(2) Uani 1 1 d . . .
N6 N 1.1655(17) -0.0017(19) 0.3871(12) 0.105(6) Uani 1 1 d . . .
C1 C 0.8145(13) 0.2883(10) 0.0378(10) 0.036(3) Uani 1 1 d . . .
C2 C 0.8232(14) 0.2958(11) 0.3402(10) 0.041(3) Uani 1 1 d . . .
C3 C 0.9956(17) 0.3477(13) 0.4759(12) 0.051(4) Uani 1 1 d . . .
H3 H 1.0872 0.3763 0.5148 0.061 Uiso 1 1 calc R . .
C4 C 0.8683(17) 0.3058(14) 0.5102(10) 0.059(4) Uani 1 1 d . . .
H4 H 0.8538 0.3003 0.5772 0.071 Uiso 1 1 calc R . .
C5 C 1.0628(14) 0.3720(12) 0.2990(12) 0.045(4) Uani 1 1 d . . .
C6 C 0.9862(12) 0.3475(11) 0.2060(10) 0.036(3) Uani 1 1 d . . .
C7 C 1.0584(13) 0.3687(12) 0.1208(11) 0.044(4) Uani 1 1 d . . .
C8 C 1.2080(14) 0.4232(14) 0.1314(13) 0.060(4) Uani 1 1 d . . .
H8 H 1.2563 0.4415 0.0762 0.072 Uiso 1 1 calc R . .
C9 C 1.2813(17) 0.4486(14) 0.2302(16) 0.072(6) Uani 1 1 d . . .
H9 H 1.3824 0.4826 0.2391 0.087 Uiso 1 1 calc R . .
C10 C 1.2150(14) 0.4271(13) 0.3150(13) 0.055(4) Uani 1 1 d . . .
H10 H 1.2679 0.4478 0.3800 0.066 Uiso 1 1 calc R . .
C11 C 0.9807(17) 0.3415(13) -0.0712(12) 0.057(4) Uani 1 1 d . . .
H11 H 1.0683 0.3730 -0.0957 0.068 Uiso 1 1 calc R . .
C12 C 0.8477(17) 0.2923(13) -0.1266(12) 0.053(4) Uani 1 1 d . . .
H12 H 0.8281 0.2814 -0.1977 0.064 Uiso 1 1 calc R . .
C13 C 0.4151(14) 0.1646(12) 0.1664(9) 0.039(3) Uani 1 1 d . . .
C14 C 0.2550(13) 0.1178(11) 0.1668(10) 0.044(4) Uani 1 1 d . . .
H14A H 0.2340 0.1097 0.2345 0.066 Uiso 1 1 calc R . .
H14B H 0.2253 0.0363 0.1125 0.066 Uiso 1 1 calc R . .
H14C H 0.2013 0.1768 0.1537 0.066 Uiso 1 1 calc R . .
C15 C 0.5859(14) 0.2077(11) -0.0897(9) 0.038(3) Uani 1 1 d . . .
H15 H 0.5557 0.1443 -0.0550 0.045 Uiso 1 1 calc R . .
C16 C 0.5590(15) 0.1425(13) -0.2047(10) 0.052(4) Uani 1 1 d . . .
H16A H 0.6000 0.1999 -0.2409 0.078 Uiso 1 1 calc R . .
H16B H 0.4543 0.1152 -0.2234 0.078 Uiso 1 1 calc R . .
H16C H 0.6052 0.0699 -0.2248 0.078 Uiso 1 1 calc R . .
C17 C 0.4965(15) 0.3115(13) -0.0491(11) 0.054(4) Uani 1 1 d . . .
H17A H 0.5263 0.3764 -0.0802 0.081 Uiso 1 1 calc R . .
H17B H 0.5137 0.3480 0.0265 0.081 Uiso 1 1 calc R . .
H17C H 0.3929 0.2754 -0.0679 0.081 Uiso 1 1 calc R . .
C18 C 0.5951(14) 0.2182(13) 0.4224(11) 0.046(4) Uani 1 1 d . . .
H18 H 0.5609 0.1577 0.3515 0.056 Uiso 1 1 calc R . .
C19 C 0.578(2) 0.1482(16) 0.5000(15) 0.101(7) Uani 1 1 d . . .
H19A H 0.6164 0.2058 0.5692 0.152 Uiso 1 1 calc R . .
H19B H 0.6328 0.0807 0.4795 0.152 Uiso 1 1 calc R . .
H19C H 0.4756 0.1131 0.5011 0.152 Uiso 1 1 calc R . .
C20 C 0.5109(15) 0.3239(14) 0.4454(12) 0.061(4) Uani 1 1 d . . .
H20A H 0.4071 0.2898 0.4438 0.092 Uiso 1 1 calc R . .
H20B H 0.5268 0.3648 0.3929 0.092 Uiso 1 1 calc R . .
H20C H 0.5448 0.3848 0.5141 0.092 Uiso 1 1 calc R . .
C21 C 1.041(2) -0.0448(18) 0.3678(13) 0.078(5) Uani 1 1 d . . .
C22 C 0.883(2) -0.1040(15) 0.3437(14) 0.101(7) Uani 1 1 d . . .
H22A H 0.8570 -0.1627 0.3815 0.151 Uiso 1 1 calc R . .
H22B H 0.8634 -0.1486 0.2690 0.151 Uiso 1 1 calc R . .
H22C H 0.8246 -0.0393 0.3648 0.151 Uiso 1 1 calc R . .

loop_
_atom_site_aniso_label
_atom_site_aniso_U_11
_atom_site_aniso_U_22
_atom_site_aniso_U_33
_atom_site_aniso_U_23
_atom_site_aniso_U_13
_atom_site_aniso_U_12
Ir1 0.0187(3) 0.0451(3) 0.0335(3) 0.0132(2) 0.00442(19) 0.0009(2)
I1 0.0357(5) 0.0471(5) 0.0535(6) 0.0131(5) 0.0075(4) 0.0066(4)
I2 0.0245(5) 0.0442(5) 0.0464(5) 0.0142(4) 0.0075(4) 0.0043(4)
N1 0.026(6) 0.046(7) 0.068(8) 0.030(6) 0.020(6) 0.005(5)
N2 0.039(6) 0.056(7) 0.033(6) 0.020(5) 0.018(5) 0.009(5)
N3 0.041(7) 0.045(7) 0.048(7) 0.006(6) -0.016(6) 0.005(6)
N4 0.048(7) 0.059(7) 0.022(5) 0.021(5) -0.004(5) 0.015(6)
N5 0.017(5) 0.048(6) 0.025(5) 0.007(5) -0.001(4) 0.010(5)
N6 0.056(10) 0.194(19) 0.073(11) 0.055(12) 0.008(9) 0.025(11)
C1 0.036(7) 0.034(7) 0.038(8) 0.010(6) 0.026(6) 0.008(6)
C2 0.046(8) 0.032(7) 0.045(8) 0.013(6) 0.002(7) 0.005(6)
C3 0.051(10) 0.049(9) 0.055(10) 0.014(7) -0.011(8) 0.021(8)
C4 0.072(11) 0.081(11) 0.019(7) 0.005(7) -0.012(7) 0.025(9)
C5 0.030(7) 0.040(8) 0.065(10) 0.011(7) 0.006(7) 0.017(6)
C6 0.007(5) 0.046(7) 0.048(8) 0.012(6) -0.003(5) -0.002(5)
C7 0.019(6) 0.052(8) 0.056(9) 0.010(7) 0.020(6) 0.004(6)
C8 0.016(7) 0.072(10) 0.087(13) 0.021(9) 0.012(7) 0.007(7)
C9 0.026(8) 0.047(9) 0.126(17) 0.009(10) 0.015(10) 0.001(7)
C10 0.021(7) 0.055(9) 0.074(11) 0.003(8) -0.010(7) 0.005(7)
C11 0.056(10) 0.062(10) 0.071(11) 0.040(8) 0.047(8) 0.024(8)
C12 0.061(10) 0.063(9) 0.048(9) 0.034(8) 0.028(8) 0.014(8)
C13 0.025(7) 0.060(9) 0.027(7) 0.015(6) 0.002(5) -0.002(7)
C14 0.028(7) 0.044(8) 0.057(9) 0.017(7) 0.021(6) 0.001(6)
C15 0.041(8) 0.045(8) 0.024(7) 0.007(6) 0.011(6) 0.009(6)
C16 0.046(9) 0.073(10) 0.041(8) 0.020(7) 0.010(7) 0.021(8)
C17 0.048(9) 0.063(9) 0.034(8) 0.002(7) -0.003(7) -0.003(8)
C18 0.042(8) 0.069(10) 0.036(8) 0.024(7) 0.011(6) 0.017(7)
C19 0.092(14) 0.141(17) 0.128(18) 0.110(15) 0.043(13) 0.043(13)
C20 0.040(9) 0.075(10) 0.068(11) 0.025(9) -0.007(8) 0.007(8)
C21 0.086(14) 0.106(15) 0.057(12) 0.042(11) 0.019(11) 0.025(13)
C22 0.127(18) 0.077(13) 0.080(14) 0.008(10) 0.047(13) 0.003(12)

loop_
_atom_type_symbol
_atom_type_description
_atom_type_scat_dispersion_real
_atom_type_scat_dispersion_imag
_atom_type_scat_source
Ir Ir -1.4442 7.9887 'International Tables Vol C Tables 4.2.6.8 and 6.1.1.4'
I I -0.4742 1.8119 'International Tables Vol C Tables 4.2.6.8 and 6.1.1.4'
N N 0.0061 0.0033 'International Tables Vol C Tables 4.2.6.8 and 6.1.1.4'
C C 0.0033 0.0016 'International Tables Vol C Tables 4.2.6.8 and 6.1.1.4'
H H 0.0000 0.0000 'International Tables Vol C Tables 4.2.6.8 and 6.1.1.4'

loop_
_geom_angle_atom_site_label_1
_geom_angle_atom_site_label_2
_geom_angle_atom_site_label_3
_geom_angle
_geom_angle_site_symmetry_1
_geom_angle_site_symmetry_3
_geom_angle_publ_flag
C6 Ir1 C2 76.9(5) . . ?
C6 Ir1 C1 78.5(5) . . ?
C2 Ir1 C1 155.4(5) . . ?
C6 Ir1 N5 178.7(4) . . ?
C2 Ir1 N5 101.8(4) . . ?
C1 Ir1 N5 102.8(4) . . ?
C6 Ir1 I1 90.2(4) . . ?
C2 Ir1 I1 88.6(3) . . ?
C1 Ir1 I1 89.9(3) . . ?
N5 Ir1 I1 89.9(3) . . ?
C6 Ir1 I2 88.5(4) . . ?
C2 Ir1 I2 90.3(3) . . ?
C1 Ir1 I2 90.6(3) . . ?
N5 Ir1 I2 91.4(3) . . ?
I1 Ir1 I2 178.45(3) . . ?
C1 N1 C7 118.4(11) . . ?
C1 N1 C11 109.0(11) . . ?
C7 N1 C11 132.6(11) . . ?
C1 N2 C12 109.2(11) . . ?
C1 N2 C15 125.0(10) . . ?
C12 N2 C15 125.8(12) . . ?
C2 N3 C3 111.1(12) . . ?
C2 N3 C5 116.5(11) . . ?
C3 N3 C5 132.4(12) . . ?
C2 N4 C4 109.5(12) . . ?
C2 N4 C18 122.6(10) . . ?
C4 N4 C18 127.9(11) . . ?
C13 N5 Ir1 174.6(10) . . ?
N2 C1 N1 106.4(10) . . ?
N2 C1 Ir1 140.9(8) . . ?
N1 C1 Ir1 112.7(9) . . ?
N3 C2 N4 104.7(11) . . ?
N3 C2 Ir1 114.5(9) . . ?
N4 C2 Ir1 140.8(9) . . ?
C4 C3 N3 108.3(13) . . ?
C4 C3 H3 125.8 . . ?
N3 C3 H3 125.8 . . ?
C3 C4 N4 106.4(13) . . ?
C3 C4 H4 126.8 . . ?
N4 C4 H4 126.8 . . ?
C6 C5 C10 121.0(14) . . ?
C6 C5 N3 111.1(11) . . ?
C10 C5 N3 127.8(13) . . ?
C5 C6 C7 120.3(11) . . ?
C5 C6 Ir1 121.0(10) . . ?
C7 C6 Ir1 118.7(9) . . ?
C8 C7 N1 126.8(13) . . ?
C8 C7 C6 121.4(13) . . ?
N1 C7 C6 111.7(10) . . ?
C7 C8 C9 115.6(15) . . ?
C7 C8 H8 122.2 . . ?
C9 C8 H8 122.2 . . ?
C10 C9 C8 124.7(14) . . ?
C10 C9 H9 117.7 . . ?
C8 C9 H9 117.7 . . ?
C9 C10 C5 116.8(14) . . ?
C9 C10 H10 121.6 . . ?
C5 C10 H10 121.6 . . ?
C12 C11 N1 106.6(11) . . ?
C12 C11 H11 126.7 . . ?
N1 C11 H11 126.7 . . ?
C11 C12 N2 108.7(13) . . ?
C11 C12 H12 125.6 . . ?
N2 C12 H12 125.6 . . ?
N5 C13 C14 176.7(14) . . ?
C13 C14 H14A 109.5 . . ?
C13 C14 H14B 109.5 . . ?
H14A C14 H14B 109.5 . . ?
C13 C14 H14C 109.5 . . ?
H14A C14 H14C 109.5 . . ?
H14B C14 H14C 109.5 . . ?
C16 C15 N2 110.4(10) . . ?
C16 C15 C17 112.6(12) . . ?
N2 C15 C17 110.3(10) . . ?
C16 C15 H15 107.8 . . ?
N2 C15 H15 107.8 . . ?
C17 C15 H15 107.8 . . ?
C15 C16 H16A 109.5 . . ?
C15 C16 H16B 109.5 . . ?
H16A C16 H16B 109.5 . . ?
C15 C16 H16C 109.5 . . ?
H16A C16 H16C 109.5 . . ?
H16B C16 H16C 109.5 . . ?
C15 C17 H17A 109.5 . . ?
C15 C17 H17B 109.5 . . ?
H17A C17 H17B 109.5 . . ?
C15 C17 H17C 109.5 . . ?
H17A C17 H17C 109.5 . . ?
H17B C17 H17C 109.5 . . ?
C19 C18 C20 113.9(13) . . ?
C19 C18 N4 106.7(12) . . ?
C20 C18 N4 110.0(11) . . ?
C19 C18 H18 108.7 . . ?
C20 C18 H18 108.7 . . ?
N4 C18 H18 108.7 . . ?
C18 C19 H19A 109.5 . . ?
C18 C19 H19B 109.5 . . ?
H19A C19 H19B 109.5 . . ?
C18 C19 H19C 109.5 . . ?
H19A C19 H19C 109.5 . . ?
H19B C19 H19C 109.5 . . ?
C18 C20 H20A 109.5 . . ?
C18 C20 H20B 109.5 . . ?
H20A C20 H20B 109.5 . . ?
C18 C20 H20C 109.5 . . ?
H20A C20 H20C 109.5 . . ?
H20B C20 H20C 109.5 . . ?
N6 C21 C22 178(2) . . ?
C21 C22 H22A 109.5 . . ?
C21 C22 H22B 109.5 . . ?
H22A C22 H22B 109.5 . . ?
C21 C22 H22C 109.5 . . ?
H22A C22 H22C 109.5 . . ?
H22B C22 H22C 109.5 . . ?

loop_
_geom_bond_atom_site_label_1
_geom_bond_atom_site_label_2
_geom_bond_distance
_geom_bond_site_symmetry_2
_geom_bond_publ_flag
Ir1 C6 1.974(10) . ?
Ir1 C2 2.053(13) . ?
Ir1 C1 2.069(12) . ?
Ir1 N5 2.124(9) . ?
Ir1 I1 2.6712(11) . ?
Ir1 I2 2.6833(11) . ?
N1 C1 1.372(14) . ?
N1 C7 1.389(16) . ?
N1 C11 1.413(17) . ?
N2 C1 1.369(15) . ?
N2 C12 1.383(15) . ?
N2 C15 1.473(15) . ?
N3 C2 1.358(15) . ?
N3 C3 1.367(17) . ?
N3 C5 1.417(17) . ?
N4 C2 1.369(16) . ?
N4 C4 1.414(15) . ?
N4 C18 1.518(15) . ?
N5 C13 1.144(13) . ?
N6 C21 1.15(2) . ?
C3 C4 1.33(2) . ?
C3 H3 0.9300 . ?
C4 H4 0.9300 . ?
C5 C6 1.344(17) . ?
C5 C10 1.408(16) . ?
C6 C7 1.395(17) . ?
C7 C8 1.387(16) . ?
C8 C9 1.40(2) . ?
C8 H8 0.9300 . ?
C9 C10 1.37(2) . ?
C9 H9 0.9300 . ?
C10 H10 0.9300 . ?
C11 C12 1.347(19) . ?
C11 H11 0.9300 . ?
C12 H12 0.9300 . ?
C13 C14 1.473(15) . ?
C14 H14A 0.9600 . ?
C14 H14B 0.9600 . ?
C14 H14C 0.9600 . ?
C15 C16 1.471(16) . ?
C15 C17 1.522(18) . ?
C15 H15 0.9800 . ?
C16 H16A 0.9600 . ?
C16 H16B 0.9600 . ?
C16 H16C 0.9600 . ?
C17 H17A 0.9600 . ?
C17 H17B 0.9600 . ?
C17 H17C 0.9600 . ?
C18 C19 1.495(19) . ?
C18 C20 1.499(19) . ?
C18 H18 0.9800 . ?
C19 H19A 0.9600 . ?
C19 H19B 0.9600 . ?
C19 H19C 0.9600 . ?
C20 H20A 0.9600 . ?
C20 H20B 0.9600 . ?
C20 H20C 0.9600 . ?
C21 C22 1.47(2) . ?
C22 H22A 0.9600 . ?
C22 H22B 0.9600 . ?
C22 H22C 0.9600 . ?
